data_4315559
loop_
_publ_author_name
'Katarzyna Szczepaniak'
'Urszula E. Wawrzyniak'
'Jaros\/law Kowalski'
'Iwona Mames'
'Renata Bilewicz'
'Przemys\/law Kalicki'
'Bohdan Korybut-Daszkiewicz'

_publ_section_title
;
 Face-to-Face Dinuclear Scaffolds Composed of Tetraazamacrocyclic Charged
 and Neutral Complexes
;
_journal_name_full 'Inorganic Chemistry'
_journal_page_first 4491
_journal_page_last 4498
_journal_paper_doi 10.1021/ic902424z
_journal_volume 49
_journal_year 2010
_chemical_formula_moiety 'C34 H48 Cu N10 Ni O4, 2(F6 P), C2 H3 N, O'
_chemical_formula_sum 'C36 H51 Cu F12 N11 Ni O5 P2'
_chemical_formula_weight 1130.07
_chemical_name_systematic
; 
 ? 
;
_space_group_IT_number 14
_symmetry_cell_setting monoclinic
_symmetry_space_group_name_Hall '-P 2yn'
_symmetry_space_group_name_H-M 'P 1 21/n 1'
_atom_sites_solution_hydrogens geom
_atom_sites_solution_primary direct
_atom_sites_solution_secondary difmap
_audit_creation_method SHELXL-97
_cell_angle_alpha 90.00
_cell_angle_beta 94.024(4)
_cell_angle_gamma 90.00
_cell_formula_units_Z 4
_cell_length_a 7.8366(5)
_cell_length_b 26.6336(17)
_cell_length_c 22.5131(14)
_cell_measurement_reflns_used 6664
_cell_measurement_temperature 150(2)
_cell_measurement_theta_max 65.11
_cell_measurement_theta_min 3.32
_cell_volume 4687.3(5)
_computing_cell_refinement 'Bruker SAINT'
_computing_data_collection 'Bruker APEX2'
_computing_data_reduction 'Bruker SAINT'
_computing_molecular_graphics 'Bruker SHELXTL'
_computing_publication_material 'Bruker SHELXTL'
_computing_structure_refinement 'SHELXL-97 (Sheldrick, 2008)'
_computing_structure_solution 'SHELXS-97 (Sheldrick, 2008)'
_diffrn_ambient_temperature 150(2)
_diffrn_measured_fraction_theta_full 0.979
_diffrn_measured_fraction_theta_max 0.979
_diffrn_measurement_device_type 'Bruker APEX-II CCD'
_diffrn_measurement_method '\f and \w scans'
_diffrn_radiation_monochromator graphite
_diffrn_radiation_source 'fine-focus sealed tube'
_diffrn_radiation_type CuK\a
_diffrn_radiation_wavelength 1.54178
_diffrn_reflns_av_R_equivalents 0.0675
_diffrn_reflns_av_sigmaI/netI 0.0542
_diffrn_reflns_limit_h_max 8
_diffrn_reflns_limit_h_min -9
_diffrn_reflns_limit_k_max 31
_diffrn_reflns_limit_k_min -31
_diffrn_reflns_limit_l_max 26
_diffrn_reflns_limit_l_min -25
_diffrn_reflns_number 35245
_diffrn_reflns_theta_full 65.08
_diffrn_reflns_theta_max 65.08
_diffrn_reflns_theta_min 3.32
_exptl_absorpt_coefficient_mu 2.616
_exptl_absorpt_correction_T_max 0.770
_exptl_absorpt_correction_T_min 0.656
_exptl_absorpt_correction_type numerical
_exptl_absorpt_process_details 'SADABS-2008/1 - Bruker AXS'
_exptl_crystal_density_diffrn 1.601
_exptl_crystal_density_method 'not measured'
_exptl_crystal_F_000 2316
_exptl_crystal_size_max 0.45
_exptl_crystal_size_mid 0.15
_exptl_crystal_size_min 0.1
_refine_diff_density_max 1.120
_refine_diff_density_min -0.707
_refine_diff_density_rms 0.101
_refine_ls_extinction_method none
_refine_ls_goodness_of_fit_ref 1.025
_refine_ls_hydrogen_treatment constr
_refine_ls_matrix_type full
_refine_ls_number_parameters 615
_refine_ls_number_reflns 7827
_refine_ls_number_restraints 0
_refine_ls_restrained_S_all 1.025
_refine_ls_R_factor_all 0.1057
_refine_ls_R_factor_gt 0.0781
_refine_ls_shift/su_max 0.000
_refine_ls_shift/su_mean 0.000
_refine_ls_structure_factor_coef Fsqd
_refine_ls_weighting_details 'calc w=1/[\s^2^(Fo^2^)+(0.1018P)^2^+16.8875P] where P=(Fo^2^+2Fc^2^)/3'
_refine_ls_weighting_scheme calc
_refine_ls_wR_factor_gt 0.1963
_refine_ls_wR_factor_ref 0.2166
_reflns_number_gt 5721
_reflns_number_total 7827
_reflns_threshold_expression >2sigma(I)
_cod_data_source_file ic902424z_si_001_3.cif
_cod_data_source_block 7Cu-n-Ni-ch
_cod_depositor_comments
;
The following automatic conversions were performed:

'_symmetry_cell_setting' value 'Monoclinic' changed to 'monoclinic'
according to the built-in table from CIF Core dictionary named
'cif_core.dic' version 2.4.1 from 2010-06-29.

Automatic conversion script
Id: cif_fix_values 1646 2011-03-28 12:23:43Z adriana 
;
_cod_database_code 4315559

loop_
_symmetry_equiv_pos_as_xyz
'x, y, z'
'-x+1/2, y+1/2, -z+1/2'
'-x, -y, -z'
'x-1/2, -y-1/2, z-1/2'

loop_
_atom_site_label
_atom_site_type_symbol
_atom_site_fract_x
_atom_site_fract_y
_atom_site_fract_z
_atom_site_U_iso_or_equiv
_atom_site_adp_type
_atom_site_occupancy
_atom_site_symmetry_multiplicity
_atom_site_calc_flag
_atom_site_refinement_flags
_atom_site_disorder_assembly
_atom_site_disorder_group
Cu1 Cu 0.42324(10) 0.27609(3) 0.40964(3) 0.0360(2) Uani 1 1 d . . .
Ni1 Ni 0.94147(11) 0.30533(3) 0.51042(4) 0.0355(3) Uani 1 1 d . . .
P1 P 0.2084(3) 0.90721(8) 0.38629(14) 0.0886(8) Uani 1 1 d . . .
P2 P 0.9594(2) 0.19922(6) 0.21564(7) 0.0538(5) Uani 1 1 d . . .
F3 F 0.2545(12) 0.9301(4) 0.3287(5) 0.212(5) Uani 1 1 d . . .
F9 F 1.1119(8) 0.1705(3) 0.1983(4) 0.186(4) Uani 1 1 d . . .
F5 F 0.1944(12) 0.8550(2) 0.3591(5) 0.188(4) Uani 1 1 d . . .
F4 F 0.2215(10) 0.9600(2) 0.4160(5) 0.177(4) Uani 1 1 d . . .
F2 F 0.1713(9) 0.8828(3) 0.4486(4) 0.153(3) Uani 1 1 d . . .
F1 F 0.4066(8) 0.8998(3) 0.4065(4) 0.137(3) Uani 1 1 d . . .
F6 F 0.0118(8) 0.9155(2) 0.3752(3) 0.132(2) Uani 1 1 d . . .
F10 F 0.9891(10) 0.24634(19) 0.1777(2) 0.129(3) Uani 1 1 d . . .
F8 F 0.8958(10) 0.1565(2) 0.2545(2) 0.125(2) Uani 1 1 d . . .
F12 F 0.7941(7) 0.2289(2) 0.2358(3) 0.118(2) Uani 1 1 d . . .
F7 F 0.8479(8) 0.17559(19) 0.1608(2) 0.1014(18) Uani 1 1 d . . .
F11 F 1.0647(5) 0.22440(17) 0.27083(18) 0.0716(12) Uani 1 1 d . . .
O1S O 0.7658(8) 0.9029(2) 0.4680(3) 0.0884(18) Uani 1 1 d . . .
N11 N 0.8034(6) 0.45017(18) 0.6782(2) 0.0464(12) Uani 1 1 d . . .
H11N H 0.8526 0.4279 0.7012 0.056 Uiso 1 1 calc R . .
O5 O 0.2264(7) 0.46576(16) 0.46773(19) 0.0626(13) Uani 1 1 d . . .
O1 O 0.4747(6) 0.11305(15) 0.26466(19) 0.0518(11) Uani 1 1 d . . .
O2 O 0.5456(6) 0.08281(15) 0.35636(19) 0.0507(11) Uani 1 1 d . . .
O4 O 0.2924(5) 0.43009(14) 0.55653(17) 0.0439(9) Uani 1 1 d . . .
N10 N 0.0893(11) 0.5812(3) 0.7138(3) 0.085(2) Uani 1 1 d . . .
N2 N 1.0959(7) 0.12102(18) 0.4131(3) 0.0517(13) Uani 1 1 d . . .
H2 H 1.1236 0.1168 0.4504 0.062 Uiso 1 1 calc R . .
N3 N 1.0263(6) 0.24205(18) 0.5296(2) 0.0437(12) Uani 1 1 d . . .
N6 N 0.3374(7) 0.33834(18) 0.3781(2) 0.0447(12) Uani 1 1 d . . .
N5 N 0.8631(6) 0.36897(18) 0.4913(2) 0.0424(11) Uani 1 1 d . . .
N1 N 0.4264(6) 0.25535(17) 0.3284(2) 0.0422(11) Uani 1 1 d . . .
N4 N 0.9464(6) 0.31601(17) 0.5917(2) 0.0417(11) Uani 1 1 d . . .
N9 N 0.9169(6) 0.29217(17) 0.4293(2) 0.0400(11) Uani 1 1 d . . .
N8 N 0.4947(6) 0.21240(17) 0.4413(2) 0.0381(10) Uani 1 1 d . . .
N7 N 0.4405(6) 0.29912(16) 0.4900(2) 0.0363(10) Uani 1 1 d . . .
C36 C 0.1596(13) 0.6404(3) 0.8021(4) 0.084(2) Uani 1 1 d . . .
H36A H 0.1601 0.6743 0.7876 0.125 Uiso 1 1 calc R . .
H36B H 0.2699 0.6325 0.8210 0.125 Uiso 1 1 calc R . .
H36C H 0.0742 0.6371 0.8304 0.125 Uiso 1 1 calc R . .
C32 C 0.8401(12) 0.3795(3) 0.4267(3) 0.075(2) Uani 1 1 d . . .
H32A H 0.7329 0.3970 0.4179 0.090 Uiso 1 1 calc R . .
H32B H 0.9321 0.4009 0.4151 0.090 Uiso 1 1 calc R . .
C12 C 1.0813(11) 0.2360(3) 0.5929(3) 0.066(2) Uani 1 1 d . . .
H12A H 1.0661 0.2015 0.6051 0.079 Uiso 1 1 calc R . .
H12B H 1.2013 0.2447 0.5998 0.079 Uiso 1 1 calc R . .
C35 C 0.1217(10) 0.6067(3) 0.7534(4) 0.0629(19) Uani 1 1 d . . .
C33 C 0.8399(11) 0.3341(2) 0.3936(3) 0.065(2) Uani 1 1 d . . .
H33A H 0.9035 0.3390 0.3586 0.078 Uiso 1 1 calc R . .
H33B H 0.7232 0.3255 0.3803 0.078 Uiso 1 1 calc R . .
C25 C 0.2919(11) 0.3350(3) 0.3128(3) 0.065(2) Uani 1 1 d . . .
H25A H 0.1718 0.3266 0.3058 0.078 Uiso 1 1 calc R . .
H25B H 0.3107 0.3673 0.2944 0.078 Uiso 1 1 calc R . .
C5 C 0.6868(9) 0.0057(2) 0.3768(3) 0.0614(19) Uani 1 1 d . . .
H5A H 0.7208 -0.0258 0.3594 0.074 Uiso 1 1 calc R . .
H5B H 0.6192 -0.0021 0.4100 0.074 Uiso 1 1 calc R . .
C13 C 0.9764(10) 0.2695(3) 0.6272(3) 0.0618(19) Uani 1 1 d . . .
H13A H 1.0355 0.2773 0.6654 0.074 Uiso 1 1 calc R . .
H13B H 0.8684 0.2535 0.6342 0.074 Uiso 1 1 calc R . .
C26 C 0.3958(10) 0.2969(2) 0.2859(3) 0.0596(18) Uani 1 1 d . . .
H26A H 0.5040 0.3113 0.2761 0.072 Uiso 1 1 calc R . .
H26B H 0.3368 0.2845 0.2495 0.072 Uiso 1 1 calc R . .
C4 C 0.5781(9) 0.0342(2) 0.3313(3) 0.0595(18) Uani 1 1 d . . .
H4A H 0.6368 0.0378 0.2950 0.071 Uiso 1 1 calc R . .
H4B H 0.4712 0.0166 0.3219 0.071 Uiso 1 1 calc R . .
C29 C 0.5128(10) 0.2113(2) 0.5068(3) 0.0587(18) Uani 1 1 d . . .
H29A H 0.4144 0.1947 0.5218 0.070 Uiso 1 1 calc R . .
H29B H 0.6142 0.1924 0.5200 0.070 Uiso 1 1 calc R . .
C8 C 1.1191(9) 0.0785(2) 0.3723(3) 0.0562(17) Uani 1 1 d . . .
H8A H 1.1934 0.0538 0.3924 0.067 Uiso 1 1 calc R . .
H8B H 1.1752 0.0905 0.3379 0.067 Uiso 1 1 calc R . .
C28 C 0.5261(9) 0.2625(2) 0.5308(3) 0.0531(16) Uani 1 1 d . . .
H28A H 0.6458 0.2715 0.5377 0.064 Uiso 1 1 calc R . .
H28B H 0.4748 0.2637 0.5688 0.064 Uiso 1 1 calc R . .
C7 C 0.9512(8) 0.0533(2) 0.3511(3) 0.0512(15) Uani 1 1 d . . .
H7A H 0.8823 0.0772 0.3274 0.061 Uiso 1 1 calc R . .
H7B H 0.9760 0.0254 0.3254 0.061 Uiso 1 1 calc R . .
C6 C 0.8478(8) 0.0342(2) 0.4001(3) 0.0487(15) Uani 1 1 d . . .
H6A H 0.8145 0.0624 0.4241 0.058 Uiso 1 1 calc R . .
H6B H 0.9186 0.0121 0.4257 0.058 Uiso 1 1 calc R . .
C17 C 0.7238(8) 0.4944(2) 0.7050(3) 0.0496(15) Uani 1 1 d . . .
H17A H 0.7937 0.5238 0.6990 0.060 Uiso 1 1 calc R . .
H17B H 0.7214 0.4891 0.7476 0.060 Uiso 1 1 calc R . .
C9 C 1.0364(8) 0.1642(2) 0.3958(3) 0.0487(15) Uani 1 1 d . . .
H9 H 1.0089 0.1679 0.3552 0.058 Uiso 1 1 calc R . .
C20 C 0.2496(8) 0.4673(2) 0.6506(3) 0.0459(14) Uani 1 1 d . . .
H20A H 0.1797 0.4384 0.6586 0.055 Uiso 1 1 calc R . .
H20B H 0.2011 0.4962 0.6696 0.055 Uiso 1 1 calc R . .
C1 C 0.4464(8) 0.2101(2) 0.3105(3) 0.0449(14) Uani 1 1 d . . .
H1 H 0.4325 0.2042 0.2697 0.054 Uiso 1 1 calc R . .
C21 C 0.2400(8) 0.4761(2) 0.5842(3) 0.0455(14) Uani 1 1 d . . .
H21A H 0.1241 0.4848 0.5699 0.055 Uiso 1 1 calc R . .
H21B H 0.3153 0.5035 0.5747 0.055 Uiso 1 1 calc R . .
C11 C 1.0447(8) 0.2049(2) 0.4942(3) 0.0455(14) Uani 1 1 d . . .
H11 H 1.0846 0.1748 0.5108 0.055 Uiso 1 1 calc R . .
C24 C 0.3057(8) 0.3778(2) 0.4091(3) 0.0449(14) Uani 1 1 d . . .
H24 H 0.2626 0.4057 0.3883 0.054 Uiso 1 1 calc R . .
C16 C 0.8009(8) 0.4441(2) 0.6209(3) 0.0454(14) Uani 1 1 d . . .
H16 H 0.7595 0.4709 0.5977 0.054 Uiso 1 1 calc R . .
C14 C 0.8334(8) 0.4052(2) 0.5274(3) 0.0448(14) Uani 1 1 d . . .
H14 H 0.7963 0.4356 0.5109 0.054 Uiso 1 1 calc R . .
C18 C 0.5430(7) 0.5044(2) 0.6789(3) 0.0448(14) Uani 1 1 d . . .
H18A H 0.4927 0.5307 0.7018 0.054 Uiso 1 1 calc R . .
H18B H 0.5480 0.5165 0.6384 0.054 Uiso 1 1 calc R . .
C22 C 0.2790(8) 0.4294(2) 0.4965(3) 0.0442(14) Uani 1 1 d . . .
C34 C 0.9445(8) 0.2503(2) 0.4032(3) 0.0439(14) Uani 1 1 d . . .
H34 H 0.9202 0.2489 0.3622 0.053 Uiso 1 1 calc R . .
C3 C 0.5007(7) 0.1206(2) 0.3181(3) 0.0426(14) Uani 1 1 d . . .
C19 C 0.4285(8) 0.4586(2) 0.6784(3) 0.0431(14) Uani 1 1 d . . .
H19A H 0.4813 0.4319 0.6567 0.052 Uiso 1 1 calc R . .
H19B H 0.4207 0.4472 0.7190 0.052 Uiso 1 1 calc R . .
C10 C 1.0082(8) 0.2066(2) 0.4315(3) 0.0423(13) Uani 1 1 d . . .
C23 C 0.3305(8) 0.3823(2) 0.4715(3) 0.0404(13) Uani 1 1 d . . .
C15 C 0.8534(7) 0.4018(2) 0.5902(3) 0.0410(13) Uani 1 1 d . . .
C31 C 0.9086(7) 0.3567(2) 0.6194(2) 0.0403(13) Uani 1 1 d . . .
H31 H 0.9182 0.3564 0.6608 0.048 Uiso 1 1 calc R . .
C30 C 0.5131(7) 0.1717(2) 0.4101(3) 0.0403(13) Uani 1 1 d . . .
H30 H 0.5455 0.1425 0.4308 0.048 Uiso 1 1 calc R . .
C27 C 0.3971(7) 0.3429(2) 0.5088(2) 0.0387(13) Uani 1 1 d . . .
H27 H 0.4105 0.3490 0.5496 0.046 Uiso 1 1 calc R . .
C2 C 0.4879(7) 0.1684(2) 0.3479(2) 0.0377(12) Uani 1 1 d . . .

loop_
_atom_site_aniso_label
_atom_site_aniso_U_11
_atom_site_aniso_U_22
_atom_site_aniso_U_33
_atom_site_aniso_U_23
_atom_site_aniso_U_13
_atom_site_aniso_U_12
Cu1 0.0379(5) 0.0356(4) 0.0340(5) 0.0021(3) -0.0018(3) 0.0027(3)
Ni1 0.0323(6) 0.0383(5) 0.0360(5) -0.0035(4) 0.0019(4) 0.0003(4)
P1 0.0802(17) 0.0494(11) 0.141(2) 0.0185(12) 0.0434(15) 0.0102(10)
P2 0.0738(13) 0.0478(9) 0.0390(9) -0.0032(7) -0.0009(8) 0.0060(8)
F3 0.173(8) 0.260(11) 0.204(9) 0.149(9) 0.031(7) -0.019(7)
F9 0.074(4) 0.224(8) 0.258(10) -0.138(7) -0.004(5) 0.062(5)
F5 0.223(9) 0.074(4) 0.277(11) -0.060(5) 0.091(8) 0.003(5)
F4 0.122(6) 0.071(4) 0.333(13) -0.030(5) -0.012(6) 0.023(4)
F2 0.110(5) 0.180(7) 0.171(7) 0.069(6) 0.023(5) 0.008(5)
F1 0.080(4) 0.126(5) 0.207(8) 0.041(5) 0.031(4) 0.027(3)
F6 0.089(4) 0.115(5) 0.190(7) -0.002(4) -0.007(4) 0.010(3)
F10 0.261(8) 0.068(3) 0.055(3) 0.000(2) 0.000(4) -0.042(4)
F8 0.195(7) 0.115(4) 0.062(3) 0.006(3) -0.006(3) -0.055(4)
F12 0.081(4) 0.140(5) 0.132(5) -0.057(4) -0.004(3) 0.022(3)
F7 0.158(5) 0.088(3) 0.056(3) -0.014(2) -0.015(3) -0.032(3)
F11 0.068(3) 0.090(3) 0.056(2) -0.011(2) -0.0117(19) -0.003(2)
O1S 0.103(5) 0.071(4) 0.089(4) 0.025(3) -0.003(3) 0.009(3)
N11 0.039(3) 0.046(3) 0.053(3) 0.000(2) 0.000(2) 0.006(2)
O5 0.101(4) 0.045(2) 0.042(2) 0.006(2) 0.003(2) 0.021(2)
O1 0.062(3) 0.043(2) 0.050(3) -0.0054(19) -0.003(2) -0.0073(19)
O2 0.054(3) 0.040(2) 0.057(3) -0.0018(19) -0.005(2) 0.0081(18)
O4 0.054(3) 0.037(2) 0.040(2) -0.0047(17) 0.0010(17) 0.0090(17)
N10 0.120(6) 0.062(4) 0.075(5) -0.008(4) 0.016(4) 0.000(4)
N2 0.053(3) 0.041(3) 0.061(3) -0.004(2) 0.003(2) 0.003(2)
N3 0.045(3) 0.043(3) 0.042(3) -0.006(2) -0.003(2) 0.005(2)
N6 0.058(3) 0.046(3) 0.030(2) 0.003(2) 0.000(2) 0.016(2)
N5 0.042(3) 0.044(3) 0.042(3) -0.003(2) 0.004(2) 0.001(2)
N1 0.051(3) 0.037(3) 0.038(3) 0.001(2) -0.001(2) -0.004(2)
N4 0.037(3) 0.043(3) 0.044(3) -0.005(2) -0.005(2) 0.008(2)
N9 0.043(3) 0.038(3) 0.039(3) -0.001(2) 0.004(2) -0.001(2)
N8 0.035(3) 0.042(3) 0.036(3) 0.003(2) -0.0023(19) 0.0035(19)
N7 0.033(3) 0.035(2) 0.040(3) 0.0040(19) -0.0013(19) 0.0021(18)
C36 0.110(7) 0.065(5) 0.077(6) -0.011(4) 0.012(5) -0.008(5)
C32 0.121(7) 0.063(5) 0.041(4) -0.001(3) -0.004(4) 0.037(4)
C12 0.095(6) 0.051(4) 0.049(4) 0.000(3) -0.018(4) 0.017(4)
C35 0.083(6) 0.045(4) 0.063(5) 0.008(3) 0.016(4) 0.005(3)
C33 0.101(6) 0.050(4) 0.043(4) 0.007(3) -0.005(4) 0.007(4)
C25 0.103(6) 0.061(4) 0.030(3) 0.007(3) -0.003(3) 0.030(4)
C5 0.060(5) 0.037(3) 0.085(5) 0.004(3) -0.010(4) 0.000(3)
C13 0.089(6) 0.054(4) 0.041(4) 0.003(3) -0.007(3) 0.015(4)
C26 0.094(6) 0.041(3) 0.042(4) 0.006(3) -0.005(3) -0.003(3)
C4 0.058(4) 0.035(3) 0.082(5) -0.010(3) -0.013(4) 0.003(3)
C29 0.082(5) 0.046(4) 0.046(4) 0.001(3) -0.010(3) 0.018(3)
C8 0.063(5) 0.043(3) 0.065(4) -0.016(3) 0.017(3) 0.003(3)
C28 0.070(5) 0.048(4) 0.040(4) 0.006(3) -0.005(3) 0.012(3)
C7 0.057(4) 0.043(3) 0.054(4) -0.003(3) 0.005(3) 0.003(3)
C6 0.051(4) 0.040(3) 0.054(4) 0.002(3) -0.005(3) 0.004(3)
C17 0.053(4) 0.046(3) 0.049(4) -0.016(3) 0.002(3) 0.002(3)
C9 0.050(4) 0.047(4) 0.049(4) -0.001(3) 0.005(3) 0.000(3)
C20 0.044(4) 0.042(3) 0.053(4) -0.007(3) 0.008(3) 0.001(3)
C1 0.052(4) 0.041(3) 0.042(3) -0.002(3) 0.002(3) -0.008(3)
C21 0.050(4) 0.040(3) 0.047(4) -0.006(3) 0.000(3) 0.006(3)
C11 0.046(4) 0.039(3) 0.052(4) 0.002(3) 0.002(3) 0.004(3)
C24 0.054(4) 0.040(3) 0.041(3) 0.010(3) 0.004(3) 0.012(3)
C16 0.049(4) 0.048(3) 0.039(3) 0.000(3) 0.002(3) -0.002(3)
C14 0.047(4) 0.045(3) 0.043(3) 0.004(3) 0.007(3) 0.002(3)
C18 0.047(4) 0.038(3) 0.049(4) -0.005(3) 0.001(3) 0.004(2)
C22 0.050(4) 0.041(3) 0.042(3) 0.003(3) 0.005(3) 0.002(3)
C34 0.044(4) 0.047(3) 0.041(3) 0.001(3) 0.003(3) -0.001(3)
C3 0.033(3) 0.042(3) 0.053(4) 0.000(3) 0.003(3) -0.004(2)
C19 0.045(4) 0.044(3) 0.041(3) -0.002(2) 0.007(3) 0.000(2)
C10 0.045(4) 0.044(3) 0.038(3) -0.008(2) 0.003(2) -0.002(3)
C23 0.043(4) 0.037(3) 0.041(3) 0.005(2) 0.004(2) 0.006(2)
C15 0.038(3) 0.041(3) 0.045(3) -0.003(2) 0.006(2) 0.002(2)
C31 0.038(3) 0.053(3) 0.030(3) -0.005(2) 0.000(2) -0.002(3)
C30 0.037(3) 0.038(3) 0.046(3) 0.002(2) -0.001(2) 0.004(2)
C27 0.036(3) 0.041(3) 0.038(3) 0.003(2) 0.001(2) -0.001(2)
C2 0.033(3) 0.037(3) 0.042(3) -0.004(2) -0.001(2) -0.002(2)

loop_
_atom_type_symbol
_atom_type_description
_atom_type_scat_dispersion_real
_atom_type_scat_dispersion_imag
_atom_type_scat_source
C C 0.0181 0.0091 'International Tables Vol C Tables 4.2.6.8 and 6.1.1.4'
H H 0.0000 0.0000 'International Tables Vol C Tables 4.2.6.8 and 6.1.1.4'
N N 0.0311 0.0180 'International Tables Vol C Tables 4.2.6.8 and 6.1.1.4'
O O 0.0492 0.0322 'International Tables Vol C Tables 4.2.6.8 and 6.1.1.4'
F F 0.0727 0.0534 'International Tables Vol C Tables 4.2.6.8 and 6.1.1.4'
P P 0.2955 0.4335 'International Tables Vol C Tables 4.2.6.8 and 6.1.1.4'
Ni Ni -3.0029 0.5091 'International Tables Vol C Tables 4.2.6.8 and 6.1.1.4'
Cu Cu -1.9646 0.5888 'International Tables Vol C Tables 4.2.6.8 and 6.1.1.4'

loop_
_geom_angle_atom_site_label_1
_geom_angle_atom_site_label_2
_geom_angle_atom_site_label_3
_geom_angle
_geom_angle_site_symmetry_1
_geom_angle_site_symmetry_3
_geom_angle_publ_flag
N7 Cu1 N6 94.22(19) . . ?
N7 Cu1 N8 86.08(19) . . ?
N6 Cu1 N8 176.4(2) . . ?
N7 Cu1 N1 174.8(2) . . ?
N6 Cu1 N1 85.6(2) . . ?
N8 Cu1 N1 94.5(2) . . ?
N5 Ni1 N4 94.2(2) . . ?
N5 Ni1 N3 178.4(2) . . ?
N4 Ni1 N3 85.8(2) . . ?
N5 Ni1 N9 86.2(2) . . ?
N4 Ni1 N9 174.8(2) . . ?
N3 Ni1 N9 93.9(2) . . ?
F3 P1 F5 92.2(6) . . ?
F3 P1 F4 89.5(6) . . ?
F5 P1 F4 178.2(6) . . ?
F3 P1 F6 95.7(5) . . ?
F5 P1 F6 91.2(5) . . ?
F4 P1 F6 88.6(4) . . ?
F3 P1 F2 176.6(5) . . ?
F5 P1 F2 88.2(5) . . ?
F4 P1 F2 90.1(5) . . ?
F6 P1 F2 87.7(4) . . ?
F3 P1 F1 90.4(5) . . ?
F5 P1 F1 92.5(5) . . ?
F4 P1 F1 87.5(4) . . ?
F6 P1 F1 172.7(5) . . ?
F2 P1 F1 86.2(4) . . ?
F9 P2 F8 93.8(5) . . ?
F9 P2 F10 96.7(6) . . ?
F8 P2 F10 169.1(5) . . ?
F9 P2 F11 92.3(3) . . ?
F8 P2 F11 92.2(3) . . ?
F10 P2 F11 90.0(3) . . ?
F9 P2 F7 90.1(4) . . ?
F8 P2 F7 88.1(3) . . ?
F10 P2 F7 89.3(3) . . ?
F11 P2 F7 177.6(3) . . ?
F9 P2 F12 178.3(5) . . ?
F8 P2 F12 84.5(4) . . ?
F10 P2 F12 85.0(4) . . ?
F11 P2 F12 87.5(3) . . ?
F7 P2 F12 90.2(3) . . ?
C16 N11 C17 121.8(5) . . ?
C16 N11 H11N 119.1 . . ?
C17 N11 H11N 119.1 . . ?
C3 O2 C4 117.6(5) . . ?
C22 O4 C21 116.1(4) . . ?
C9 N2 C8 123.6(6) . . ?
C9 N2 H2 118.2 . . ?
C8 N2 H2 118.2 . . ?
C11 N3 C12 118.7(5) . . ?
C11 N3 Ni1 127.6(4) . . ?
C12 N3 Ni1 113.7(4) . . ?
C24 N6 C25 122.6(5) . . ?
C24 N6 Cu1 125.4(4) . . ?
C25 N6 Cu1 111.7(4) . . ?
C14 N5 C32 117.5(5) . . ?
C14 N5 Ni1 127.7(4) . . ?
C32 N5 Ni1 114.7(4) . . ?
C1 N1 C26 121.3(5) . . ?
C1 N1 Cu1 125.5(4) . . ?
C26 N1 Cu1 113.1(4) . . ?
C31 N4 C13 118.2(5) . . ?
C31 N4 Ni1 128.0(4) . . ?
C13 N4 Ni1 113.3(4) . . ?
C34 N9 C33 118.8(5) . . ?
C34 N9 Ni1 127.1(4) . . ?
C33 N9 Ni1 113.7(4) . . ?
C30 N8 C29 121.1(5) . . ?
C30 N8 Cu1 125.3(4) . . ?
C29 N8 Cu1 113.4(4) . . ?
C27 N7 C28 120.8(5) . . ?
C27 N7 Cu1 126.7(4) . . ?
C28 N7 Cu1 112.3(4) . . ?
C35 C36 H36A 109.5 . . ?
C35 C36 H36B 109.5 . . ?
H36A C36 H36B 109.5 . . ?
C35 C36 H36C 109.5 . . ?
H36A C36 H36C 109.5 . . ?
H36B C36 H36C 109.5 . . ?
C33 C32 N5 110.5(6) . . ?
C33 C32 H32A 109.5 . . ?
N5 C32 H32A 109.5 . . ?
C33 C32 H32B 109.5 . . ?
N5 C32 H32B 109.5 . . ?
H32A C32 H32B 108.1 . . ?
C13 C12 N3 107.9(5) . . ?
C13 C12 H12A 110.1 . . ?
N3 C12 H12A 110.1 . . ?
C13 C12 H12B 110.1 . . ?
N3 C12 H12B 110.1 . . ?
H12A C12 H12B 108.4 . . ?
N10 C35 C36 178.0(9) . . ?
C32 C33 N9 111.9(5) . . ?
C32 C33 H33A 109.2 . . ?
N9 C33 H33A 109.2 . . ?
C32 C33 H33B 109.2 . . ?
N9 C33 H33B 109.2 . . ?
H33A C33 H33B 107.9 . . ?
C26 C25 N6 110.4(5) . . ?
C26 C25 H25A 109.6 . . ?
N6 C25 H25A 109.6 . . ?
C26 C25 H25B 109.6 . . ?
N6 C25 H25B 109.6 . . ?
H25A C25 H25B 108.1 . . ?
C4 C5 C6 113.6(5) . . ?
C4 C5 H5A 108.8 . . ?
C6 C5 H5A 108.8 . . ?
C4 C5 H5B 108.8 . . ?
C6 C5 H5B 108.8 . . ?
H5A C5 H5B 107.7 . . ?
C12 C13 N4 107.3(6) . . ?
C12 C13 H13A 110.3 . . ?
N4 C13 H13A 110.3 . . ?
C12 C13 H13B 110.3 . . ?
N4 C13 H13B 110.3 . . ?
H13A C13 H13B 108.5 . . ?
C25 C26 N1 109.0(6) . . ?
C25 C26 H26A 109.9 . . ?
N1 C26 H26A 109.9 . . ?
C25 C26 H26B 109.9 . . ?
N1 C26 H26B 109.9 . . ?
H26A C26 H26B 108.3 . . ?
O2 C4 C5 107.2(5) . . ?
O2 C4 H4A 110.3 . . ?
C5 C4 H4A 110.3 . . ?
O2 C4 H4B 110.3 . . ?
C5 C4 H4B 110.3 . . ?
H4A C4 H4B 108.5 . . ?
C28 C29 N8 110.5(5) . . ?
C28 C29 H29A 109.6 . . ?
N8 C29 H29A 109.6 . . ?
C28 C29 H29B 109.6 . . ?
N8 C29 H29B 109.6 . . ?
H29A C29 H29B 108.1 . . ?
N2 C8 C7 113.0(5) . . ?
N2 C8 H8A 109.0 . . ?
C7 C8 H8A 109.0 . . ?
N2 C8 H8B 109.0 . . ?
C7 C8 H8B 109.0 . . ?
H8A C8 H8B 107.8 . . ?
C29 C28 N7 111.6(5) . . ?
C29 C28 H28A 109.3 . . ?
N7 C28 H28A 109.3 . . ?
C29 C28 H28B 109.3 . . ?
N7 C28 H28B 109.3 . . ?
H28A C28 H28B 108.0 . . ?
C6 C7 C8 114.7(6) . . ?
C6 C7 H7A 108.6 . . ?
C8 C7 H7A 108.6 . . ?
C6 C7 H7B 108.6 . . ?
C8 C7 H7B 108.6 . . ?
H7A C7 H7B 107.6 . . ?
C7 C6 C5 112.9(6) . . ?
C7 C6 H6A 109.0 . . ?
C5 C6 H6A 109.0 . . ?
C7 C6 H6B 109.0 . . ?
C5 C6 H6B 109.0 . . ?
H6A C6 H6B 107.8 . . ?
N11 C17 C18 112.9(5) . . ?
N11 C17 H17A 109.0 . . ?
C18 C17 H17A 109.0 . . ?
N11 C17 H17B 109.0 . . ?
C18 C17 H17B 109.0 . . ?
H17A C17 H17B 107.8 . . ?
N2 C9 C10 127.5(6) . . ?
N2 C9 H9 116.2 . . ?
C10 C9 H9 116.2 . . ?
C21 C20 C19 114.4(5) . . ?
C21 C20 H20A 108.6 . . ?
C19 C20 H20A 108.7 . . ?
C21 C20 H20B 108.7 . . ?
C19 C20 H20B 108.6 . . ?
H20A C20 H20B 107.6 . . ?
N1 C1 C2 125.2(5) . . ?
N1 C1 H1 117.4 . . ?
C2 C1 H1 117.4 . . ?
O4 C21 C20 107.4(5) . . ?
O4 C21 H21A 110.2 . . ?
C20 C21 H21A 110.2 . . ?
O4 C21 H21B 110.2 . . ?
C20 C21 H21B 110.2 . . ?
H21A C21 H21B 108.5 . . ?
N3 C11 C10 124.6(5) . . ?
N3 C11 H11 117.7 . . ?
C10 C11 H11 117.7 . . ?
N6 C24 C23 126.1(5) . . ?
N6 C24 H24 116.9 . . ?
C23 C24 H24 116.9 . . ?
N11 C16 C15 127.4(6) . . ?
N11 C16 H16 116.3 . . ?
C15 C16 H16 116.3 . . ?
N5 C14 C15 124.6(5) . . ?
N5 C14 H14 117.7 . . ?
C15 C14 H14 117.7 . . ?
C19 C18 C17 113.5(5) . . ?
C19 C18 H18A 108.9 . . ?
C17 C18 H18A 108.9 . . ?
C19 C18 H18B 108.9 . . ?
C17 C18 H18B 108.9 . . ?
H18A C18 H18B 107.7 . . ?
O5 C22 O4 121.3(5) . . ?
O5 C22 C23 125.2(5) . . ?
O4 C22 C23 113.5(5) . . ?
N9 C34 C10 125.4(6) . . ?
N9 C34 H34 117.3 . . ?
C10 C34 H34 117.3 . . ?
O1 C3 O2 121.3(5) . . ?
O1 C3 C2 126.2(5) . . ?
O2 C3 C2 112.5(5) . . ?
C20 C19 C18 114.3(5) . . ?
C20 C19 H19A 108.7 . . ?
C18 C19 H19A 108.7 . . ?
C20 C19 H19B 108.7 . . ?
C18 C19 H19B 108.7 . . ?
H19A C19 H19B 107.6 . . ?
C34 C10 C9 118.0(5) . . ?
C34 C10 C11 121.2(5) . . ?
C9 C10 C11 120.8(6) . . ?
C24 C23 C27 123.1(5) . . ?
C24 C23 C22 116.1(5) . . ?
C27 C23 C22 120.8(5) . . ?
C16 C15 C14 115.3(5) . . ?
C16 C15 C31 122.8(5) . . ?
C14 C15 C31 121.7(5) . . ?
N4 C31 C15 123.8(5) . . ?
N4 C31 H31 118.1 . . ?
C15 C31 H31 118.1 . . ?
N8 C30 C2 125.1(5) . . ?
N8 C30 H30 117.4 . . ?
C2 C30 H30 117.4 . . ?
N7 C27 C23 124.4(5) . . ?
N7 C27 H27 117.8 . . ?
C23 C27 H27 117.8 . . ?
C30 C2 C1 123.7(5) . . ?
C30 C2 C3 120.6(5) . . ?
C1 C2 C3 115.8(5) . . ?

loop_
_geom_bond_atom_site_label_1
_geom_bond_atom_site_label_2
_geom_bond_distance
_geom_bond_site_symmetry_2
_geom_bond_publ_flag
Cu1 N7 1.907(5) . ?
Cu1 N6 1.908(5) . ?
Cu1 N8 1.909(4) . ?
Cu1 N1 1.913(5) . ?
Ni1 N5 1.843(5) . ?
Ni1 N4 1.850(5) . ?
Ni1 N3 1.852(5) . ?
Ni1 N9 1.857(5) . ?
P1 F3 1.499(8) . ?
P1 F5 1.520(7) . ?
P1 F4 1.558(7) . ?
P1 F6 1.560(7) . ?
P1 F2 1.591(7) . ?
P1 F1 1.599(7) . ?
P2 F9 1.493(6) . ?
P2 F8 1.540(6) . ?
P2 F10 1.545(5) . ?
P2 F11 1.591(4) . ?
P2 F7 1.591(5) . ?
P2 F12 1.611(6) . ?
N11 C16 1.297(7) . ?
N11 C17 1.482(7) . ?
N11 H11N 0.8600 . ?
O5 C22 1.221(7) . ?
O1 C3 1.222(7) . ?
O2 C3 1.356(7) . ?
O2 C4 1.442(7) . ?
O4 C22 1.349(7) . ?
O4 C21 1.448(6) . ?
N10 C35 1.136(9) . ?
N2 C9 1.291(8) . ?
N2 C8 1.478(8) . ?
N2 H2 0.8600 . ?
N3 C11 1.285(7) . ?
N3 C12 1.469(8) . ?
N6 C24 1.295(7) . ?
N6 C25 1.490(7) . ?
N5 C14 1.293(7) . ?
N5 C32 1.481(8) . ?
N1 C1 1.283(7) . ?
N1 C26 1.470(7) . ?
N4 C31 1.294(7) . ?
N4 C13 1.483(8) . ?
N9 C34 1.286(7) . ?
N9 C33 1.478(8) . ?
N8 C30 1.306(7) . ?
N8 C29 1.471(8) . ?
N7 C27 1.294(7) . ?
N7 C28 1.469(7) . ?
C36 C35 1.432(11) . ?
C36 H36A 0.9600 . ?
C36 H36B 0.9600 . ?
C36 H36C 0.9600 . ?
C32 C33 1.419(9) . ?
C32 H32A 0.9700 . ?
C32 H32B 0.9700 . ?
C12 C13 1.467(10) . ?
C12 H12A 0.9700 . ?
C12 H12B 0.9700 . ?
C33 H33A 0.9700 . ?
C33 H33B 0.9700 . ?
C25 C26 1.460(10) . ?
C25 H25A 0.9700 . ?
C25 H25B 0.9700 . ?
C5 C4 1.492(9) . ?
C5 C6 1.533(9) . ?
C5 H5A 0.9700 . ?
C5 H5B 0.9700 . ?
C13 H13A 0.9700 . ?
C13 H13B 0.9700 . ?
C26 H26A 0.9700 . ?
C26 H26B 0.9700 . ?
C4 H4A 0.9700 . ?
C4 H4B 0.9700 . ?
C29 C28 1.469(9) . ?
C29 H29A 0.9700 . ?
C29 H29B 0.9700 . ?
C8 C7 1.523(9) . ?
C8 H8A 0.9700 . ?
C8 H8B 0.9700 . ?
C28 H28A 0.9700 . ?
C28 H28B 0.9700 . ?
C7 C6 1.503(9) . ?
C7 H7A 0.9700 . ?
C7 H7B 0.9700 . ?
C6 H6A 0.9700 . ?
C6 H6B 0.9700 . ?
C17 C18 1.518(8) . ?
C17 H17A 0.9700 . ?
C17 H17B 0.9700 . ?
C9 C10 1.411(8) . ?
C9 H9 0.9300 . ?
C20 C21 1.508(8) . ?
C20 C19 1.513(8) . ?
C20 H20A 0.9700 . ?
C20 H20B 0.9700 . ?
C1 C2 1.418(8) . ?
C1 H1 0.9300 . ?
C21 H21A 0.9700 . ?
C21 H21B 0.9700 . ?
C11 C10 1.421(8) . ?
C11 H11 0.9300 . ?
C24 C23 1.408(8) . ?
C24 H24 0.9300 . ?
C16 C15 1.398(8) . ?
C16 H16 0.9300 . ?
C14 C15 1.415(8) . ?
C14 H14 0.9300 . ?
C18 C19 1.514(8) . ?
C18 H18A 0.9700 . ?
C18 H18B 0.9700 . ?
C22 C23 1.443(8) . ?
C34 C10 1.402(8) . ?
C34 H34 0.9300 . ?
C3 C2 1.445(8) . ?
C19 H19A 0.9700 . ?
C19 H19B 0.9700 . ?
C23 C27 1.421(7) . ?
C15 C31 1.422(8) . ?
C31 H31 0.9300 . ?
C30 C2 1.404(8) . ?
C30 H30 0.9300 . ?
C27 H27 0.9300 . ?

loop_
_geom_torsion_atom_site_label_1
_geom_torsion_atom_site_label_2
_geom_torsion_atom_site_label_3
_geom_torsion_atom_site_label_4
_geom_torsion
_geom_torsion_site_symmetry_1
_geom_torsion_site_symmetry_2
_geom_torsion_site_symmetry_3
_geom_torsion_site_symmetry_4
_geom_torsion_publ_flag
N5 Ni1 N3 C11 -99(8) . . . . ?
N4 Ni1 N3 C11 171.4(6) . . . . ?
N9 Ni1 N3 C11 -3.4(6) . . . . ?
N5 Ni1 N3 C12 80(8) . . . . ?
N4 Ni1 N3 C12 -10.4(5) . . . . ?
N9 Ni1 N3 C12 174.9(5) . . . . ?
N7 Cu1 N6 C24 -1.8(6) . . . . ?
N8 Cu1 N6 C24 93(3) . . . . ?
N1 Cu1 N6 C24 -176.6(6) . . . . ?
N7 Cu1 N6 C25 -175.6(5) . . . . ?
N8 Cu1 N6 C25 -81(3) . . . . ?
N1 Cu1 N6 C25 9.6(5) . . . . ?
N4 Ni1 N5 C14 2.1(6) . . . . ?
N3 Ni1 N5 C14 -88(8) . . . . ?
N9 Ni1 N5 C14 176.9(5) . . . . ?
N4 Ni1 N5 C32 179.0(5) . . . . ?
N3 Ni1 N5 C32 89(8) . . . . ?
N9 Ni1 N5 C32 -6.2(5) . . . . ?
N7 Cu1 N1 C1 105(2) . . . . ?
N6 Cu1 N1 C1 -167.3(5) . . . . ?
N8 Cu1 N1 C1 9.1(5) . . . . ?
N7 Cu1 N1 C26 -78(2) . . . . ?
N6 Cu1 N1 C26 10.2(5) . . . . ?
N8 Cu1 N1 C26 -173.4(5) . . . . ?
N5 Ni1 N4 C31 -1.6(5) . . . . ?
N3 Ni1 N4 C31 176.8(5) . . . . ?
N9 Ni1 N4 C31 -96(2) . . . . ?
N5 Ni1 N4 C13 170.0(5) . . . . ?
N3 Ni1 N4 C13 -11.5(5) . . . . ?
N9 Ni1 N4 C13 76(2) . . . . ?
N5 Ni1 N9 C34 -177.7(5) . . . . ?
N4 Ni1 N9 C34 -83(2) . . . . ?
N3 Ni1 N9 C34 3.8(5) . . . . ?
N5 Ni1 N9 C33 -4.5(5) . . . . ?
N4 Ni1 N9 C33 90(2) . . . . ?
N3 Ni1 N9 C33 177.1(5) . . . . ?
N7 Cu1 N8 C30 178.7(5) . . . . ?
N6 Cu1 N8 C30 84(3) . . . . ?
N1 Cu1 N8 C30 -6.5(5) . . . . ?
N7 Cu1 N8 C29 4.4(4) . . . . ?
N6 Cu1 N8 C29 -91(3) . . . . ?
N1 Cu1 N8 C29 179.2(5) . . . . ?
N6 Cu1 N7 C27 2.0(5) . . . . ?
N8 Cu1 N7 C27 -174.5(5) . . . . ?
N1 Cu1 N7 C27 89(2) . . . . ?
N6 Cu1 N7 C28 -172.7(4) . . . . ?
N8 Cu1 N7 C28 10.9(4) . . . . ?
N1 Cu1 N7 C28 -85(2) . . . . ?
C14 N5 C32 C33 -167.0(7) . . . . ?
Ni1 N5 C32 C33 15.7(9) . . . . ?
C11 N3 C12 C13 -152.1(6) . . . . ?
Ni1 N3 C12 C13 29.5(8) . . . . ?
N5 C32 C33 N9 -18.6(10) . . . . ?
C34 N9 C33 C32 -171.6(7) . . . . ?
Ni1 N9 C33 C32 14.5(9) . . . . ?
C24 N6 C25 C26 158.4(6) . . . . ?
Cu1 N6 C25 C26 -27.6(8) . . . . ?
N3 C12 C13 N4 -36.6(8) . . . . ?
C31 N4 C13 C12 -157.3(6) . . . . ?
Ni1 N4 C13 C12 30.2(7) . . . . ?
N6 C25 C26 N1 35.0(9) . . . . ?
C1 N1 C26 C25 149.8(6) . . . . ?
Cu1 N1 C26 C25 -27.8(7) . . . . ?
C3 O2 C4 C5 158.3(6) . . . . ?
C6 C5 C4 O2 -52.5(8) . . . . ?
C30 N8 C29 C28 166.9(6) . . . . ?
Cu1 N8 C29 C28 -18.5(7) . . . . ?
C9 N2 C8 C7 -74.5(8) . . . . ?
N8 C29 C28 N7 27.0(8) . . . . ?
C27 N7 C28 C29 161.1(6) . . . . ?
Cu1 N7 C28 C29 -23.9(7) . . . . ?
N2 C8 C7 C6 -57.0(8) . . . . ?
C8 C7 C6 C5 -175.7(5) . . . . ?
C4 C5 C6 C7 -51.9(8) . . . . ?
C16 N11 C17 C18 48.7(8) . . . . ?
C8 N2 C9 C10 179.2(6) . . . . ?
C26 N1 C1 C2 175.5(6) . . . . ?
Cu1 N1 C1 C2 -7.2(9) . . . . ?
C22 O4 C21 C20 174.9(5) . . . . ?
C19 C20 C21 O4 65.7(6) . . . . ?
C12 N3 C11 C10 -175.4(6) . . . . ?
Ni1 N3 C11 C10 2.8(9) . . . . ?
C25 N6 C24 C23 174.0(6) . . . . ?
Cu1 N6 C24 C23 0.8(9) . . . . ?
C17 N11 C16 C15 -172.1(6) . . . . ?
C32 N5 C14 C15 -178.3(6) . . . . ?
Ni1 N5 C14 C15 -1.4(9) . . . . ?
N11 C17 C18 C19 50.9(7) . . . . ?
C21 O4 C22 O5 0.3(8) . . . . ?
C21 O4 C22 C23 -179.1(5) . . . . ?
C33 N9 C34 C10 -176.6(6) . . . . ?
Ni1 N9 C34 C10 -3.6(9) . . . . ?
C4 O2 C3 O1 6.0(8) . . . . ?
C4 O2 C3 C2 -174.4(5) . . . . ?
C21 C20 C19 C18 68.9(7) . . . . ?
C17 C18 C19 C20 -178.0(5) . . . . ?
N9 C34 C10 C9 -177.9(6) . . . . ?
N9 C34 C10 C11 1.7(10) . . . . ?
N2 C9 C10 C34 179.1(6) . . . . ?
N2 C9 C10 C11 -0.5(10) . . . . ?
N3 C11 C10 C34 -1.2(10) . . . . ?
N3 C11 C10 C9 178.4(6) . . . . ?
N6 C24 C23 C27 0.7(10) . . . . ?
N6 C24 C23 C22 -177.4(6) . . . . ?
O5 C22 C23 C24 -4.6(10) . . . . ?
O4 C22 C23 C24 174.8(5) . . . . ?
O5 C22 C23 C27 177.2(6) . . . . ?
O4 C22 C23 C27 -3.4(8) . . . . ?
N11 C16 C15 C14 178.9(6) . . . . ?
N11 C16 C15 C31 4.4(10) . . . . ?
N5 C14 C15 C16 -174.9(6) . . . . ?
N5 C14 C15 C31 -0.3(9) . . . . ?
C13 N4 C31 C15 -170.8(6) . . . . ?
Ni1 N4 C31 C15 0.5(9) . . . . ?
C16 C15 C31 N4 175.0(6) . . . . ?
C14 C15 C31 N4 0.8(9) . . . . ?
C29 N8 C30 C2 175.8(6) . . . . ?
Cu1 N8 C30 C2 1.9(8) . . . . ?
C28 N7 C27 C23 173.1(6) . . . . ?
Cu1 N7 C27 C23 -1.2(8) . . . . ?
C24 C23 C27 N7 -0.5(9) . . . . ?
C22 C23 C27 N7 177.5(5) . . . . ?
N8 C30 C2 C1 3.1(9) . . . . ?
N8 C30 C2 C3 -175.9(5) . . . . ?
N1 C1 C2 C30 -0.2(10) . . . . ?
N1 C1 C2 C3 178.8(6) . . . . ?
O1 C3 C2 C30 176.9(6) . . . . ?
O2 C3 C2 C30 -2.7(8) . . . . ?
O1 C3 C2 C1 -2.2(9) . . . . ?
O2 C3 C2 C1 178.2(5) . . . . ?
